data_2235527
loop_
_publ_author_name
'Guesmi, Abderrahmen'
'Driss, Ahmed'

_publ_section_title
;
 Na~3~Co~2~(AsO~4~)(As~2~O~7~): a new sodium cobalt arsenate
;
_journal_coeditor_code JJ2142
_journal_issue 7
_journal_name_full 'Acta Crystallographica Section E'
_journal_page_first i58
_journal_paper_doi 10.1107/S1600536812027791
_journal_volume 68
_journal_year 2012
_chemical_formula_iupac 'Na3 Co2 (As O4) (As2 O7)'
_chemical_formula_moiety 'As3 Co2 Na3 O11'
_chemical_formula_sum 'As3 Co2 Na3 O11'
_chemical_formula_weight 587.59
_chemical_name_systematic
;
trisodium dicobalt arsenate diarsenate
;
_space_group_IT_number 12
_symmetry_cell_setting monoclinic
_symmetry_space_group_name_Hall '-C 2y'
_symmetry_space_group_name_H-M 'C 1 2/m 1'
_atom_sites_solution_primary direct
_atom_sites_solution_secondary difmap
_audit_creation_method SHELXL-97
_cell_angle_alpha 90.00
_cell_angle_beta 120.40(2)
_cell_angle_gamma 90.00
_cell_formula_units_Z 4
_cell_length_a 10.484(3)
_cell_length_b 16.309(2)
_cell_length_c 6.5310(10)
_cell_measurement_reflns_used 25
_cell_measurement_temperature 293(2)
_cell_measurement_theta_max 14.54
_cell_measurement_theta_min 11.66
_cell_volume 963.2(4)
_computing_cell_refinement 'CAD-4 EXPRESS (Enraf--Nonius, 1995)'
_computing_data_collection 'CAD-4 EXPRESS (Enraf--Nonius, 1995)'
_computing_data_reduction 'XCAD4 (Harms & Wocadlo, 1995)'
_computing_molecular_graphics 'DIAMOND (Brandenburg, 2001)'
_computing_publication_material 'WinGX (Farrugia, 1999) and publCIF (Westrip, 2010)'
_computing_structure_refinement 'SHELXL97 (Sheldrick, 2008)'
_computing_structure_solution 'SHELXS97 (Sheldrick, 2008)'
_diffrn_ambient_temperature 293(2)
_diffrn_measured_fraction_theta_full 0.987
_diffrn_measured_fraction_theta_max 0.987
_diffrn_measurement_device_type 'Enraf--Nonius CAD-4'
_diffrn_measurement_method \w/2\q
_diffrn_radiation_monochromator graphite
_diffrn_radiation_source 'fine-focus sealed tube'
_diffrn_radiation_type MoK\a
_diffrn_radiation_wavelength 0.71073
_diffrn_reflns_av_R_equivalents 0.0405
_diffrn_reflns_av_sigmaI/netI 0.0508
_diffrn_reflns_limit_h_max 13
_diffrn_reflns_limit_h_min -13
_diffrn_reflns_limit_k_max 21
_diffrn_reflns_limit_k_min -1
_diffrn_reflns_limit_l_max 3
_diffrn_reflns_limit_l_min -8
_diffrn_reflns_number 1765
_diffrn_reflns_theta_full 27.95
_diffrn_reflns_theta_max 27.95
_diffrn_reflns_theta_min 2.50
_diffrn_standards_decay_% 1
_diffrn_standards_interval_time 120
_diffrn_standards_number 2
_exptl_absorpt_coefficient_mu 13.865
_exptl_absorpt_correction_T_max 0.3377
_exptl_absorpt_correction_T_min 0.1680
_exptl_absorpt_correction_type psi-scan
_exptl_absorpt_process_details
;
(North <i>et al.</i>, 1968)
;
_exptl_crystal_colour pink
_exptl_crystal_density_diffrn 4.052
_exptl_crystal_density_method 'not measured'
_exptl_crystal_description parallelepiped
_exptl_crystal_F_000 1096
_exptl_crystal_size_max 0.20
_exptl_crystal_size_mid 0.10
_exptl_crystal_size_min 0.10
_refine_diff_density_max 0.715
_refine_diff_density_min -0.795
_refine_ls_extinction_coef 0.00124(17)
_refine_ls_extinction_expression Fc^*^=kFc[1+0.001xFc^2^\l^3^/sin(2\q)]^-1/4^
_refine_ls_extinction_method 'SHELXL97 (Sheldrick, 2008)'
_refine_ls_goodness_of_fit_ref 1.014
_refine_ls_matrix_type full
_refine_ls_number_parameters 103
_refine_ls_number_reflns 1183
_refine_ls_number_restraints 0
_refine_ls_restrained_S_all 1.014
_refine_ls_R_factor_all 0.0380
_refine_ls_R_factor_gt 0.0268
_refine_ls_shift/su_max 0.005
_refine_ls_shift/su_mean 0.000
_refine_ls_structure_factor_coef Fsqd
_refine_ls_weighting_details 'calc w=1/[\s^2^(Fo^2^)+(0.0261P)^2^+0.0000P] where P=(Fo^2^+2Fc^2^)/3'
_refine_ls_weighting_scheme calc
_refine_ls_wR_factor_gt 0.0627
_refine_ls_wR_factor_ref 0.0666
_reflns_number_gt 998
_reflns_number_total 1183
_reflns_threshold_expression I>2sigma(I)
_cod_data_source_file jj2142.cif
_cod_data_source_block I
_cod_original_cell_volume 963.2(3)
_cod_original_sg_symbol_H-M 'C 2/m'
_cod_database_code 2235527
_cod_database_fobs_code 2235527

loop_
_symmetry_equiv_pos_as_xyz
'x, y, z'
'-x, y, -z'
'x+1/2, y+1/2, z'
'-x+1/2, y+1/2, -z'
'-x, -y, -z'
'x, -y, z'
'-x+1/2, -y+1/2, -z'
'x+1/2, -y+1/2, z'

loop_
_atom_site_type_symbol
_atom_site_label
_atom_site_fract_x
_atom_site_fract_y
_atom_site_fract_z
_atom_site_U_iso_or_equiv
_atom_site_adp_type
_atom_site_calc_flag
_atom_site_refinement_flags
_atom_site_occupancy
_atom_site_symmetry_multiplicity
Co Co1 0.5000 0.32196(5) 1.0000 0.0091(2) Uani d S 1 2
Co Co2 0.29864(9) 0.5000 0.08408(15) 0.0090(2) Uani d S 1 2
As As1 0.38970(6) 0.5000 0.67693(11) 0.00692(16) Uani d S 1 2
As As2 0.11973(5) 0.33430(3) 0.76867(8) 0.00892(14) Uani d . 1 1
O O1 0.5206(4) 0.2480(2) 0.7535(6) 0.0219(8) Uani d . 1 1
O O2 0.2686(3) 0.3079(2) 0.7525(6) 0.0173(7) Uani d . 1 1
O O3 0.2608(5) 0.5000 0.7550(8) 0.0097(9) Uani d S 1 2
O O4 0.1460(3) 0.40124(19) 0.9821(6) 0.0136(6) Uani d . 1 1
O O5 0.0000 0.3884(3) 0.5000 0.0133(9) Uani d S 1 2
O O6 0.5077(3) 0.41858(19) 0.7766(6) 0.0126(6) Uani d . 1 1
O O7 0.2869(5) 0.5000 0.3808(8) 0.0193(11) Uani d S 1 2
Na Na1A 0.1740(18) 0.1692(4) 0.5940(15) 0.032(2) Uani d P 0.72(3) 1
Na Na1B 0.225(3) 0.1686(13) 0.617(4) 0.032(2) Uani d P 0.28(3) 1
Na Na2A 0.0488(3) 0.5000 0.2908(8) 0.0353(11) Uani d SP 0.940(6) 2
Na Na2B -0.021(6) 0.5000 -0.054(13) 0.0353(11) Uani d SP 0.060(6) 2

loop_
_atom_site_aniso_label
_atom_site_aniso_U_11
_atom_site_aniso_U_22
_atom_site_aniso_U_33
_atom_site_aniso_U_12
_atom_site_aniso_U_13
_atom_site_aniso_U_23
Co1 0.0097(4) 0.0075(4) 0.0088(4) 0.000 0.0037(3) 0.000
Co2 0.0094(4) 0.0105(4) 0.0067(4) 0.000 0.0038(3) 0.000
As1 0.0077(3) 0.0073(3) 0.0047(3) 0.000 0.0023(2) 0.000
As2 0.0091(2) 0.0071(2) 0.0073(2) -0.00090(15) 0.00172(18) 0.00007(17)
O1 0.0297(19) 0.0157(17) 0.015(2) 0.0132(15) 0.0073(16) -0.0024(15)
O2 0.0091(14) 0.0211(18) 0.0157(18) 0.0020(13) 0.0018(14) -0.0030(14)
O3 0.0093(19) 0.015(2) 0.008(2) 0.000 0.0072(18) 0.000
O4 0.0163(14) 0.0152(15) 0.0089(15) -0.0044(13) 0.0061(13) -0.0053(14)
O5 0.0128(19) 0.011(2) 0.008(2) 0.000 -0.0008(18) 0.000
O6 0.0114(13) 0.0098(14) 0.0158(16) 0.0014(12) 0.0064(13) 0.0017(13)
O7 0.014(2) 0.040(3) 0.004(2) 0.000 0.005(2) 0.000
Na1A 0.047(6) 0.0192(12) 0.021(2) 0.012(3) 0.011(4) -0.0034(12)
Na1B 0.047(6) 0.0192(12) 0.021(2) 0.012(3) 0.011(4) -0.0034(12)
Na2A 0.0179(15) 0.0196(17) 0.059(3) 0.000 0.0126(18) 0.000
Na2B 0.0179(15) 0.0196(17) 0.059(3) 0.000 0.0126(18) 0.000

loop_
_atom_type_symbol
_atom_type_description
_atom_type_scat_dispersion_real
_atom_type_scat_dispersion_imag
_atom_type_scat_source
O O 0.0106 0.0060 'International Tables Vol C Tables 4.2.6.8 and 6.1.1.4'
Co Co 0.3494 0.9721 'International Tables Vol C Tables 4.2.6.8 and 6.1.1.4'
As As 0.0499 2.0058 'International Tables Vol C Tables 4.2.6.8 and 6.1.1.4'
Na Na 0.0362 0.0249 'International Tables Vol C Tables 4.2.6.8 and 6.1.1.4'

loop_
_geom_angle_atom_site_label_1
_geom_angle_atom_site_label_2
_geom_angle_atom_site_label_3
_geom_angle_site_symmetry_1
_geom_angle_site_symmetry_3
_geom_angle
O1 Co1 O1 . 2_657 110.2(2)
O1 Co1 O2 . . 82.94(14)
O1 Co1 O2 2_657 . 90.01(14)
O1 Co1 O2 . 2_657 90.01(14)
O1 Co1 O2 2_657 2_657 82.94(14)
O2 Co1 O2 . 2_657 167.7(2)
O1 Co1 O6 . . 81.33(13)
O1 Co1 O6 2_657 . 168.19(14)
O2 Co1 O6 . . 89.07(13)
O2 Co1 O6 2_657 . 99.88(13)
O1 Co1 O6 . 2_657 168.19(14)
O1 Co1 O6 2_657 2_657 81.33(13)
O2 Co1 O6 . 2_657 99.88(13)
O2 Co1 O6 2_657 2_657 89.07(13)
O6 Co1 O6 . 2_657 87.23(18)
O3 Co2 O7 1_554 . 167.01(18)
O3 Co2 O4 1_554 1_554 87.38(12)
O7 Co2 O4 . 1_554 84.15(12)
O3 Co2 O4 1_554 6_564 87.38(12)
O7 Co2 O4 . 6_564 84.15(12)
O4 Co2 O4 1_554 6_564 98.49(17)
O3 Co2 O6 1_554 2_656 94.87(13)
O7 Co2 O6 . 2_656 95.48(14)
O4 Co2 O6 1_554 2_656 93.63(12)
O4 Co2 O6 6_564 2_656 167.77(12)
O3 Co2 O6 1_554 5_666 94.87(13)
O7 Co2 O6 . 5_666 95.48(14)
O4 Co2 O6 1_554 5_666 167.77(12)
O4 Co2 O6 6_564 5_666 93.63(12)
O6 Co2 O6 2_656 5_666 74.22(16)
O3 As1 O7 . . 101.9(2)
O3 As1 O6 . 6_565 115.27(14)
O7 As1 O6 . 6_565 111.14(15)
O3 As1 O6 . . 115.27(14)
O7 As1 O6 . . 111.14(14)
O6 As1 O6 6_565 . 102.4(2)
O1 As2 O2 8_455 . 111.18(19)
O1 As2 O4 8_455 . 114.04(17)
O2 As2 O4 . . 116.98(16)
O1 As2 O5 8_455 . 103.39(16)
O2 As2 O5 . . 106.19(13)
O4 As2 O5 . . 103.43(16)

loop_
_geom_bond_atom_site_label_1
_geom_bond_atom_site_label_2
_geom_bond_site_symmetry_2
_geom_bond_distance
Co1 O1 . 2.108(3)
Co1 O1 2_657 2.108(3)
Co1 O2 . 2.141(3)
Co1 O2 2_657 2.141(3)
Co1 O6 . 2.177(3)
Co1 O6 2_657 2.177(3)
Co2 O3 1_554 1.978(4)
Co2 O7 . 2.003(5)
Co2 O4 1_554 2.126(3)
Co2 O4 6_564 2.126(3)
Co2 O6 2_656 2.201(3)
Co2 O6 5_666 2.201(3)
As1 O3 . 1.669(4)
As1 O7 . 1.671(5)
As1 O6 6_565 1.704(3)
As1 O6 . 1.704(3)
As2 O1 8_455 1.670(3)
As2 O2 . 1.673(3)
As2 O4 . 1.680(3)
As2 O5 . 1.790(2)
Na1A O2 . 2.475(9)
Na1A O1 7_556 2.540(12)
Na1A O6 7_556 2.621(11)
Na1A O2 7_556 2.646(11)
Na1A O1 8_455 2.682(13)
Na1A O4 7_557 2.694(10)
Na1A O7 7_556 2.782(7)
Na1A O6 8_455 2.936(13)
Na1B O2 . 2.39(2)
Na1B O2 7_556 2.47(2)
Na1B O4 7_557 2.53(2)
Na1B O7 7_556 2.75(2)
Na1B O1 7_556 2.83(2)
Na1B O6 7_556 2.87(2)
Na2A O7 . 2.257(5)
Na2A O5 . 2.480(4)
Na2A O5 5_566 2.480(4)
Na2A O4 2_556 2.501(4)
Na2A O4 5_566 2.501(4)
Na2B O4 2_556 2.27(6)
Na2B O4 5_566 2.27(6)
Na2B O4 1_554 2.30(5)
Na2B O4 6_564 2.30(5)
Na2B O7 5_565 2.51(5)
